data_2219361
loop_
_publ_author_name
'Amani, Vahid'
'Rahimi, Rahmatollah'
'Khavasi, Hamid Reza'

_publ_section_title
;
 Bis(2,6-dimethylpyridinium) hexachloridoplatinate(IV)
;
_journal_coeditor_code HK2508
_journal_issue 9
_journal_name_full 'Acta Crystallographica Section E'
_journal_page_first m1143
_journal_page_last m1144
_journal_paper_doi 10.1107/S1600536808025257
_journal_volume 64
_journal_year 2008
_chemical_formula_iupac '(C7 H10 N)2 [Pt Cl6]'
_chemical_formula_moiety '2(C7 H10 N +), Cl6 Pt 2-'
_chemical_formula_sum 'C14 H20 Cl6 N2 Pt'
_chemical_formula_weight 624.10
_chemical_name_systematic
;
Bis(2,6-dimethylpyridinium) hexachloridoplatinate(IV)
;
_space_group_IT_number 14
_symmetry_cell_setting monoclinic
_symmetry_space_group_name_Hall '-P 2yn'
_symmetry_space_group_name_H-M 'P 1 21/n 1'
_atom_sites_solution_hydrogens geom
_atom_sites_solution_primary direct
_atom_sites_solution_secondary difmap
_audit_creation_method SHELXL-97
_cell_angle_alpha 90.00
_cell_angle_beta 107.117(10)
_cell_angle_gamma 90.00
_cell_formula_units_Z 2
_cell_length_a 9.9142(12)
_cell_length_b 9.6031(10)
_cell_length_c 11.3305(14)
_cell_measurement_reflns_used 1071
_cell_measurement_temperature 298(2)
_cell_measurement_theta_max 29.14
_cell_measurement_theta_min 2.40
_cell_volume 1031.0(2)
_computing_cell_refinement 'SAINT (Bruker, 1998)'
_computing_data_collection 'SMART (Bruker, 1998)'
_computing_data_reduction 'SAINT (Bruker, 1998)'
_computing_molecular_graphics 'ORTEP-3 for Windows (Farrugia, 1997)'
_computing_publication_material 'WinGX (Farrugia, 1999)'
_computing_structure_refinement 'SHELXTL (Sheldrick, 2008)'
_computing_structure_solution 'SHELXTL (Sheldrick, 2008)'
_diffrn_ambient_temperature 298(2)
_diffrn_measured_fraction_theta_full 0.988
_diffrn_measured_fraction_theta_max 0.988
_diffrn_measurement_device_type 'Bruker SMART CCD area-detector'
_diffrn_measurement_method '\f and \w'
_diffrn_radiation_monochromator graphite
_diffrn_radiation_source 'fine-focus sealed tube'
_diffrn_radiation_type MoK\a
_diffrn_radiation_wavelength 0.71073
_diffrn_reflns_av_R_equivalents 0.0939
_diffrn_reflns_av_sigmaI/netI 0.0814
_diffrn_reflns_limit_h_max 13
_diffrn_reflns_limit_h_min -13
_diffrn_reflns_limit_k_max 13
_diffrn_reflns_limit_k_min -12
_diffrn_reflns_limit_l_max 15
_diffrn_reflns_limit_l_min -15
_diffrn_reflns_number 2756
_diffrn_reflns_theta_full 29.14
_diffrn_reflns_theta_max 29.14
_diffrn_reflns_theta_min 2.40
_diffrn_standards_number 0
_exptl_absorpt_coefficient_mu 7.581
_exptl_absorpt_correction_T_max 0.60
_exptl_absorpt_correction_T_min 0.41
_exptl_absorpt_correction_type numerical
_exptl_absorpt_process_details '(X-SHAPE and X-RED; Stoe & Cie, 2005)'
_exptl_crystal_colour orange
_exptl_crystal_density_diffrn 2.010
_exptl_crystal_density_method 'not measured'
_exptl_crystal_description prism
_exptl_crystal_F_000 596
_exptl_crystal_size_max 0.48
_exptl_crystal_size_mid 0.45
_exptl_crystal_size_min 0.38
_refine_diff_density_max 1.822
_refine_diff_density_min -1.092
_refine_ls_extinction_coef 0.029(3)
_refine_ls_extinction_expression Fc^*^=kFc[1+0.001xFc^2^\l^3^/sin(2\q)]^-1/4^
_refine_ls_extinction_method 'SHELXTL (Sheldrick, 2008)'
_refine_ls_goodness_of_fit_ref 1.097
_refine_ls_hydrogen_treatment mixed
_refine_ls_matrix_type full
_refine_ls_number_parameters 111
_refine_ls_number_reflns 2756
_refine_ls_number_restraints 0
_refine_ls_restrained_S_all 1.097
_refine_ls_R_factor_all 0.0731
_refine_ls_R_factor_gt 0.0689
_refine_ls_shift/su_max 0.019
_refine_ls_shift/su_mean 0.001
_refine_ls_structure_factor_coef Fsqd
_refine_ls_weighting_details 'calc w=1/[\s^2^(Fo^2^)+(0.1499P)^2^+0.5352P] where P=(Fo^2^+2Fc^2^)/3'
_refine_ls_weighting_scheme calc
_refine_ls_wR_factor_gt 0.1826
_refine_ls_wR_factor_ref 0.1892
_reflns_number_gt 2387
_reflns_number_total 2756
_reflns_threshold_expression I>2\s(I)
_cod_data_source_file hk2508.cif
_cod_data_source_block I
_cod_original_sg_symbol_H-M 'P 21/n'
_cod_database_code 2219361
_cod_database_fobs_code 2219361

loop_
_symmetry_equiv_pos_site_id
_symmetry_equiv_pos_as_xyz
1 x,y,z
2 1/2-x,1/2+y,1/2-z
3 -x,-y,-z
4 1/2+x,1/2-y,1/2+z

loop_
_atom_site_type_symbol
_atom_site_label
_atom_site_fract_x
_atom_site_fract_y
_atom_site_fract_z
_atom_site_U_iso_or_equiv
_atom_site_adp_type
_atom_site_calc_flag
_atom_site_refinement_flags
_atom_site_occupancy
Pt Pt1 0.0000 0.5000 0.0000 0.0265(2) Uani d S 1
Cl Cl1 0.14887(17) 0.56949(18) -0.11435(15) 0.0411(4) Uani d . 1
Cl Cl2 0.0667(2) 0.6927(2) 0.12679(17) 0.0504(5) Uani d . 1
Cl Cl3 -0.18455(17) 0.6275(2) -0.12863(15) 0.0486(5) Uani d . 1
N N1 0.3768(6) 0.8089(7) 0.1075(5) 0.0409(12) Uani d . 1
H H1D 0.348(8) 0.822(8) 0.170(7) 0.029(17) Uiso d . 1
C C1 0.5069(11) 0.6118(11) 0.2190(9) 0.069(2) Uani d . 1
H H1A 0.4229 0.5663 0.2249 0.082 Uiso calc R 1
H H1B 0.5475 0.6653 0.2924 0.082 Uiso calc R 1
H H1C 0.5735 0.5431 0.2100 0.082 Uiso calc R 1
C C2 0.4710(8) 0.7054(9) 0.1103(8) 0.0503(18) Uani d . 1
C C3 0.5217(11) 0.6928(17) 0.0112(9) 0.062(3) Uani d . 1
H H3 0.5875 0.6241 0.0104 0.074 Uiso calc R 1
C C4 0.4756(12) 0.7819(14) -0.0875(10) 0.076(3) Uani d . 1
H H4 0.5090 0.7727 -0.1557 0.091 Uiso calc R 1
C C5 0.3790(11) 0.8854(11) -0.0849(7) 0.064(3) Uani d . 1
H H5 0.3482 0.9462 -0.1513 0.077 Uiso calc R 1
C C6 0.3278(8) 0.8987(8) 0.0163(7) 0.0472(16) Uani d . 1
C C7 0.224(2) 1.0036(8) 0.033(2) 0.071(5) Uani d . 1
H H7A 0.1375 0.9938 -0.0325 0.085 Uiso calc R 1
H H7B 0.2617 1.0955 0.0302 0.085 Uiso calc R 1
H H7C 0.2072 0.9892 0.1109 0.085 Uiso calc R 1

loop_
_atom_site_aniso_label
_atom_site_aniso_U_11
_atom_site_aniso_U_22
_atom_site_aniso_U_33
_atom_site_aniso_U_12
_atom_site_aniso_U_13
_atom_site_aniso_U_23
C1 0.057(5) 0.061(5) 0.073(6) 0.009(4) -0.003(4) -0.008(4)
C2 0.034(3) 0.053(4) 0.060(4) -0.009(3) 0.009(3) -0.022(3)
C3 0.046(4) 0.071(7) 0.076(7) -0.015(5) 0.028(4) -0.031(5)
C4 0.069(6) 0.111(9) 0.061(5) -0.038(6) 0.041(5) -0.029(6)
C5 0.067(5) 0.086(6) 0.036(3) -0.035(5) 0.011(4) 0.001(4)
C6 0.040(3) 0.051(4) 0.044(3) -0.013(3) 0.003(3) 0.001(3)
C7 0.060(10) 0.054(8) 0.092(15) -0.002(3) 0.011(10) 0.016(4)
N1 0.039(3) 0.053(3) 0.034(2) -0.005(2) 0.016(2) -0.007(2)
Pt1 0.0244(3) 0.0322(3) 0.0223(3) -0.00137(8) 0.00597(18) 0.00008(7)
Cl1 0.0382(8) 0.0514(9) 0.0389(8) -0.0048(6) 0.0196(6) 0.0033(6)
Cl2 0.0563(10) 0.0491(9) 0.0502(9) -0.0189(7) 0.0224(8) -0.0207(7)
Cl3 0.0365(8) 0.0688(11) 0.0390(8) 0.0165(7) 0.0087(6) 0.0169(7)

loop_
_atom_type_symbol
_atom_type_description
_atom_type_scat_dispersion_real
_atom_type_scat_dispersion_imag
_atom_type_scat_source
C C 0.0033 0.0016 'International Tables Vol C Tables 4.2.6.8 and 6.1.1.4'
H H 0.0000 0.0000 'International Tables Vol C Tables 4.2.6.8 and 6.1.1.4'
N N 0.0061 0.0033 'International Tables Vol C Tables 4.2.6.8 and 6.1.1.4'
Pt Pt -1.7033 8.3905 'International Tables Vol C Tables 4.2.6.8 and 6.1.1.4'
Cl Cl 0.1484 0.1585 'International Tables Vol C Tables 4.2.6.8 and 6.1.1.4'

loop_
_geom_angle_atom_site_label_1
_geom_angle_atom_site_label_2
_geom_angle_atom_site_label_3
_geom_angle_site_symmetry_1
_geom_angle_site_symmetry_3
_geom_angle
_geom_angle_publ_flag
Cl1 Pt1 Cl1 3_565 . 180.00(8) ?
Cl2 Pt1 Cl1 . 3_565 89.75(6) ?
Cl2 Pt1 Cl1 3_565 3_565 90.25(6) ?
Cl2 Pt1 Cl1 . . 90.25(6) yes
Cl2 Pt1 Cl1 3_565 . 89.75(6) yes
Cl2 Pt1 Cl2 . 3_565 180.00(6) ?
Cl2 Pt1 Cl3 . 3_565 90.20(8) yes
Cl2 Pt1 Cl3 3_565 3_565 89.80(8) ?
Cl2 Pt1 Cl3 . . 89.80(8) yes
Cl2 Pt1 Cl3 3_565 . 90.20(8) ?
Cl3 Pt1 Cl1 3_565 3_565 90.63(6) ?
Cl3 Pt1 Cl1 . 3_565 89.37(6) yes
Cl3 Pt1 Cl3 3_565 . 180.0 ?
Cl3 Pt1 Cl1 3_565 . 89.37(6) ?
Cl3 Pt1 Cl1 . . 90.63(6) yes
C6 N1 C2 . . 126.0(7) ?
C6 N1 H1D . . 115(5) ?
C2 N1 H1D . . 119(5) ?
C2 C1 H1A . . 109.5 ?
C2 C1 H1B . . 109.5 ?
H1A C1 H1B . . 109.5 ?
C2 C1 H1C . . 109.5 ?
H1A C1 H1C . . 109.5 ?
H1B C1 H1C . . 109.5 ?
N1 C2 C3 . . 117.6(10) ?
N1 C2 C1 . . 117.4(8) ?
C3 C2 C1 . . 125.0(10) ?
C2 C3 C4 . . 120.0(12) ?
C2 C3 H3 . . 120.0 ?
C4 C3 H3 . . 120.0 ?
C3 C4 C5 . . 119.7(9) ?
C3 C4 H4 . . 120.2 ?
C5 C4 H4 . . 120.2 ?
C4 C5 C6 . . 120.4(9) ?
C4 C5 H5 . . 119.8 ?
C6 C5 H5 . . 119.8 ?
N1 C6 C5 . . 116.4(8) ?
N1 C6 C7 . . 116.9(11) ?
C5 C6 C7 . . 126.7(12) ?
C6 C7 H7A . . 109.5 ?
C6 C7 H7B . . 109.5 ?
H7A C7 H7B . . 109.5 ?
C6 C7 H7C . . 109.5 ?
H7A C7 H7C . . 109.5 ?
H7B C7 H7C . . 109.5 ?

loop_
_geom_bond_atom_site_label_1
_geom_bond_atom_site_label_2
_geom_bond_site_symmetry_2
_geom_bond_distance
_geom_bond_publ_flag
Pt1 Cl2 . 2.3161(16) yes
Pt1 Cl2 3_565 2.3161(16) ?
Pt1 Cl3 3_565 2.3239(16) ?
Pt1 Cl3 . 2.3239(16) yes
Pt1 Cl1 3_565 2.3298(14) ?
Pt1 Cl1 . 2.3298(14) yes
N1 H1D . 0.85(7) ?
C1 C2 . 1.480(14) ?
C1 H1A . 0.9600 ?
C1 H1B . 0.9600 ?
C1 H1C . 0.9600 ?
C2 N1 . 1.357(10) ?
C2 C3 . 1.365(11) ?
C3 C4 . 1.374(19) ?
C3 H3 . 0.9300 ?
C4 C5 . 1.387(18) ?
C4 H4 . 0.9300 ?
C5 C6 . 1.390(12) ?
C5 H5 . 0.9300 ?
C6 N1 . 1.323(10) ?
C6 C7 . 1.49(2) ?
C7 H7A . 0.9600 ?
C7 H7B . 0.9600 ?
C7 H7C . 0.9600 ?

loop_
_geom_hbond_atom_site_label_D
_geom_hbond_atom_site_label_H
_geom_hbond_atom_site_label_A
_geom_hbond_site_symmetry_A
_geom_hbond_distance_DH
_geom_hbond_distance_HA
_geom_hbond_distance_DA
_geom_hbond_angle_DHA
_geom_hbond_publ_flag
N1 H1D Cl3 4_565 0.85(8) 2.45(8) 3.279(6) 168(7) yes
C1 H1B Cl1 4_565 0.9600 2.8300 3.654(11) 145.00 yes
C4 H4 Cl2 4_564 0.9300 2.7100 3.616(11) 165.00 yes

loop_
_geom_torsion_atom_site_label_1
_geom_torsion_atom_site_label_2
_geom_torsion_atom_site_label_3
_geom_torsion_atom_site_label_4
_geom_torsion
N1 C2 C3 C4 -1.0(14)
C1 C2 C3 C4 176.8(10)
C2 C3 C4 C5 0.9(15)
C3 C4 C5 C6 -0.5(14)
C4 C5 C6 N1 0.3(11)
C4 C5 C6 C7 -179.9(12)
C5 C6 N1 C2 -0.5(11)
C7 C6 N1 C2 179.7(10)
C3 C2 N1 C6 0.8(11)
C1 C2 N1 C6 -177.1(7)
